data_4065403
loop_
_publ_author_name
'Ren, Shikuo'
'Xie, Zuowei'

_publ_section_title
;
 Reaction of a Zirconocene--Carboryne Complex with Pyridines: Ligand C--H
 Activation
;
_journal_issue 21
_journal_name_full Organometallics
_journal_page_first 5953
_journal_paper_doi 10.1021/om200772q
_journal_volume 30
_journal_year 2011
_chemical_formula_sum 'C25 H29 B10 N Zr'
_chemical_formula_weight 542.81
_chemical_name_systematic
; 
 ? 
;
_space_group_IT_number 62
_symmetry_cell_setting orthorhombic
_symmetry_space_group_name_Hall '-P 2ac 2n'
_symmetry_space_group_name_H-M 'P n m a'
_atom_sites_solution_hydrogens geom
_atom_sites_solution_primary direct
_atom_sites_solution_secondary difmap
_audit_creation_method SHELXL-97
_cell_angle_alpha 90.00
_cell_angle_beta 90.00
_cell_angle_gamma 90.00
_cell_formula_units_Z 4
_cell_length_a 15.571(3)
_cell_length_b 15.993(3)
_cell_length_c 10.2276(18)
_cell_measurement_temperature 293(2)
_cell_volume 2546.9(8)
_computing_cell_refinement 'BRUKER SMART CCD DIFFRACTOMETER'
_computing_data_collection 'BRUKER SMART CCD DIFFRACTOMETER'
_computing_data_reduction 'BRUKER SMART CCD DIFFRACTOMETER'
_computing_molecular_graphics 'SIEMENS SHELXTL'
_computing_publication_material 'SIEMENS SHELXTL'
_computing_structure_refinement 'SHELXL-97 (Sheldrick, 1997)'
_computing_structure_solution 'SHELXS-97 (Sheldrick, 1990)'
_diffrn_ambient_temperature 293(2)
_diffrn_measured_fraction_theta_full 1.000
_diffrn_measured_fraction_theta_max 1.000
_diffrn_measurement_device_type 'BRUKER SMART CCD DIFFRACTOMETER'
_diffrn_measurement_method 'OMEGA SCAN'
_diffrn_radiation_monochromator graphite
_diffrn_radiation_source 'fine-focus sealed tube'
_diffrn_radiation_type MoK\a
_diffrn_radiation_wavelength 0.71073
_diffrn_reflns_av_R_equivalents 0.0392
_diffrn_reflns_av_sigmaI/netI 0.0264
_diffrn_reflns_limit_h_max 15
_diffrn_reflns_limit_h_min -18
_diffrn_reflns_limit_k_max 19
_diffrn_reflns_limit_k_min -18
_diffrn_reflns_limit_l_max 12
_diffrn_reflns_limit_l_min -12
_diffrn_reflns_number 13154
_diffrn_reflns_theta_full 25.00
_diffrn_reflns_theta_max 25.00
_diffrn_reflns_theta_min 2.36
_exptl_absorpt_coefficient_mu 0.449
_exptl_absorpt_correction_T_max 1.0000
_exptl_absorpt_correction_T_min 0.730633
_exptl_absorpt_correction_type multi-scan
_exptl_crystal_colour yellow
_exptl_crystal_density_diffrn 1.416
_exptl_crystal_density_method 'not measured'
_exptl_crystal_description block
_exptl_crystal_F_000 1104
_exptl_crystal_size_max 0.40
_exptl_crystal_size_mid 0.30
_exptl_crystal_size_min 0.20
_refine_diff_density_max 0.308
_refine_diff_density_min -0.339
_refine_diff_density_rms 0.072
_refine_ls_extinction_method none
_refine_ls_goodness_of_fit_ref 1.044
_refine_ls_hydrogen_treatment riding
_refine_ls_matrix_type full
_refine_ls_number_parameters 178
_refine_ls_number_reflns 2328
_refine_ls_number_restraints 0
_refine_ls_restrained_S_all 1.044
_refine_ls_R_factor_all 0.0371
_refine_ls_R_factor_gt 0.0308
_refine_ls_shift/su_max 0.000
_refine_ls_shift/su_mean 0.000
_refine_ls_structure_factor_coef Fsqd
_refine_ls_weighting_details 'calc w=1/[\s^2^(Fo^2^)+(0.0460P)^2^+1.7832P] where P=(Fo^2^+2Fc^2^)/3'
_refine_ls_weighting_scheme calc
_refine_ls_wR_factor_gt 0.0778
_refine_ls_wR_factor_ref 0.0851
_reflns_number_gt 2020
_reflns_number_total 2328
_reflns_threshold_expression >2sigma(I)
_cod_data_source_file om200772q_si_001.cif
_cod_data_source_block 6
_cod_depositor_comments
;
The following automatic conversions were performed:

'_symmetry_cell_setting' value 'Orthorhombic' changed to
'orthorhombic' according to
/home/saulius/struct/CIF-dictionaries/cif_core.dic dictionary named
'cif_core.dic' version 2.4.1 from
2010-06-29.

'_exptl_absorpt_correction_type' value 'MULTI-SCAN'
changed to 'multi-scan' according to
/home/saulius/struct/CIF-dictionaries/cif_core.dic dictionary named
'cif_core.dic' version 2.4.1 from 2010-06-29.

Automatic conversion script
Id: cif_fix_values 1715 2011-07-08 13:25:40Z adriana 
;
_cod_original_sg_symbol_H-M Pnma
_cod_database_code 4065403

loop_
_symmetry_equiv_pos_as_xyz
'x, y, z'
'-x+1/2, -y, z+1/2'
'-x, y+1/2, -z'
'x+1/2, -y+1/2, -z+1/2'
'-x, -y, -z'
'x-1/2, y, -z-1/2'
'x, -y-1/2, z'
'-x-1/2, y-1/2, z-1/2'

loop_
_atom_site_label
_atom_site_type_symbol
_atom_site_fract_x
_atom_site_fract_y
_atom_site_fract_z
_atom_site_U_iso_or_equiv
_atom_site_adp_type
_atom_site_occupancy
_atom_site_symmetry_multiplicity
_atom_site_calc_flag
_atom_site_refinement_flags
Zr1 Zr 0.483412(19) 0.7500 0.41568(3) 0.02875(13) Uani 1 2 d S
N1 N 0.61503(16) 0.7500 0.3608(2) 0.0266(5) Uani 1 2 d S
C1 C 0.63624(19) 0.7500 0.6888(3) 0.0266(6) Uani 1 2 d S
C2 C 0.52858(19) 0.7500 0.6497(3) 0.0300(7) Uani 1 2 d S
C11 C 0.7109(2) 0.7500 0.5866(3) 0.0256(6) Uani 1 2 d S
H11 H 0.7644 0.7500 0.6371 0.031 Uiso 1 2 calc SR
C12 C 0.71455(13) 0.67400(13) 0.4992(2) 0.0263(5) Uani 1 1 d .
C13 C 0.76753(15) 0.60586(14) 0.5248(2) 0.0355(5) Uani 1 1 d .
H13A H 0.8001 0.6046 0.6010 0.043 Uiso 1 1 calc R
C14 C 0.77189(18) 0.54016(15) 0.4376(3) 0.0442(6) Uani 1 1 d .
H14A H 0.8052 0.4935 0.4567 0.053 Uiso 1 1 calc R
C15 C 0.72662(17) 0.54414(15) 0.3220(3) 0.0451(6) Uani 1 1 d .
H15A H 0.7303 0.5002 0.2627 0.054 Uiso 1 1 calc R
C16 C 0.67572(15) 0.61282(14) 0.2928(2) 0.0361(5) Uani 1 1 d .
H16A H 0.6473 0.6159 0.2130 0.043 Uiso 1 1 calc R
C17 C 0.66731(14) 0.67699(13) 0.3835(2) 0.0265(5) Uani 1 1 d .
C18 C 0.46772(19) 0.62087(19) 0.2767(3) 0.0523(7) Uani 1 1 d .
H18A H 0.4997 0.6094 0.1962 0.063 Uiso 1 1 calc R
C19 C 0.38655(19) 0.6569(2) 0.2833(3) 0.0592(8) Uani 1 1 d .
H19A H 0.3519 0.6746 0.2082 0.071 Uiso 1 1 calc R
C20 C 0.35731(19) 0.6507(2) 0.4130(3) 0.0594(8) Uani 1 1 d .
H20A H 0.2991 0.6634 0.4435 0.071 Uiso 1 1 calc R
C21 C 0.42110(19) 0.61032(18) 0.4854(3) 0.0517(7) Uani 1 1 d .
H21A H 0.4152 0.5910 0.5759 0.062 Uiso 1 1 calc R
C22 C 0.48979(18) 0.59152(18) 0.4019(3) 0.0476(7) Uani 1 1 d .
H22A H 0.5395 0.5565 0.4234 0.057 Uiso 1 1 calc R
B3 B 0.57718(17) 0.66136(17) 0.7137(2) 0.0338(6) Uani 1 1 d .
H3 H 0.5844 0.6041 0.6552 0.041 Uiso 1 1 calc R
B4 B 0.65646(19) 0.69449(18) 0.8281(2) 0.0382(6) Uani 1 1 d .
H4 H 0.7154 0.6582 0.8450 0.046 Uiso 1 1 calc R
B5 B 0.47679(19) 0.6953(2) 0.7737(3) 0.0410(7) Uani 1 1 d .
H5 H 0.4177 0.6594 0.7562 0.049 Uiso 1 1 calc R
B6 B 0.5559(2) 0.6596(2) 0.8856(3) 0.0465(8) Uani 1 1 d .
H6 H 0.5491 0.6007 0.9400 0.056 Uiso 1 1 calc R
B7 B 0.6045(3) 0.7500 0.9562(4) 0.0488(11) Uani 1 2 d S
H7 H 0.6290 0.7500 1.0570 0.059 Uiso 1 2 calc SR
B8 B 0.4934(3) 0.7500 0.9226(4) 0.0503(12) Uani 1 2 d S
H8 H 0.4458 0.7500 1.0020 0.060 Uiso 1 2 calc SR

loop_
_atom_site_aniso_label
_atom_site_aniso_U_11
_atom_site_aniso_U_22
_atom_site_aniso_U_33
_atom_site_aniso_U_23
_atom_site_aniso_U_13
_atom_site_aniso_U_12
Zr1 0.02347(19) 0.0402(2) 0.02262(18) 0.000 -0.00157(11) 0.000
N1 0.0270(13) 0.0304(13) 0.0224(12) 0.000 0.0000(10) 0.000
C1 0.0312(16) 0.0297(16) 0.0188(14) 0.000 -0.0006(12) 0.000
C2 0.0291(17) 0.0395(18) 0.0213(15) 0.000 0.0022(12) 0.000
C11 0.0261(16) 0.0273(15) 0.0235(15) 0.000 -0.0031(11) 0.000
C12 0.0267(11) 0.0263(11) 0.0258(10) 0.0018(8) 0.0049(8) -0.0021(9)
C13 0.0382(13) 0.0309(12) 0.0374(12) 0.0071(10) 0.0039(10) 0.0040(10)
C14 0.0522(16) 0.0259(12) 0.0545(16) 0.0024(11) 0.0123(13) 0.0081(11)
C15 0.0543(15) 0.0291(13) 0.0518(15) -0.0132(11) 0.0148(13) -0.0027(12)
C16 0.0378(13) 0.0378(13) 0.0328(12) -0.0094(10) 0.0058(10) -0.0071(10)
C17 0.0255(11) 0.0272(11) 0.0269(10) 0.0003(9) 0.0062(8) -0.0038(9)
C18 0.0561(18) 0.0610(18) 0.0399(15) -0.0180(13) 0.0041(12) -0.0250(14)
C19 0.0459(17) 0.081(2) 0.0506(17) -0.0052(15) -0.0168(13) -0.0214(15)
C20 0.0328(15) 0.079(2) 0.067(2) -0.0114(16) 0.0068(13) -0.0214(15)
C21 0.0603(18) 0.0534(17) 0.0414(14) -0.0048(13) 0.0049(13) -0.0303(14)
C22 0.0461(16) 0.0394(15) 0.0572(18) -0.0086(12) 0.0018(12) -0.0166(12)
B3 0.0412(15) 0.0348(14) 0.0254(12) 0.0032(10) 0.0039(11) -0.0049(11)
B4 0.0483(16) 0.0428(16) 0.0235(13) 0.0068(11) -0.0033(11) 0.0019(13)
B5 0.0417(16) 0.0540(19) 0.0273(14) 0.0018(13) 0.0106(11) -0.0058(13)
B6 0.058(2) 0.0549(19) 0.0268(13) 0.0110(13) 0.0074(13) -0.0040(15)
B7 0.066(3) 0.060(3) 0.0198(18) 0.000 0.0000(19) 0.000
B8 0.063(3) 0.063(3) 0.025(2) 0.000 0.0129(18) 0.000

loop_
_atom_type_symbol
_atom_type_description
_atom_type_scat_dispersion_real
_atom_type_scat_dispersion_imag
_atom_type_scat_source
C C 0.0033 0.0016 'International Tables Vol C Tables 4.2.6.8 and 6.1.1.4'
H H 0.0000 0.0000 'International Tables Vol C Tables 4.2.6.8 and 6.1.1.4'
B B 0.0013 0.0007 'International Tables Vol C Tables 4.2.6.8 and 6.1.1.4'
N N 0.0061 0.0033 'International Tables Vol C Tables 4.2.6.8 and 6.1.1.4'
Zr Zr -2.9673 0.5597 'International Tables Vol C Tables 4.2.6.8 and 6.1.1.4'

loop_
_geom_angle_atom_site_label_1
_geom_angle_atom_site_label_2
_geom_angle_atom_site_label_3
_geom_angle
_geom_angle_site_symmetry_1
_geom_angle_site_symmetry_3
N1 Zr1 C2 88.93(10) . .
N1 Zr1 C19 115.87(9) . .
C2 Zr1 C19 133.30(8) . .
N1 Zr1 C19 115.87(9) . 7_575
C2 Zr1 C19 133.30(8) . 7_575
C19 Zr1 C19 72.58(16) . 7_575
N1 Zr1 C18 86.82(8) . .
C2 Zr1 C18 124.66(7) . .
C19 Zr1 C18 32.08(10) . .
C19 Zr1 C18 97.08(11) 7_575 .
N1 Zr1 C18 86.82(8) . 7_575
C2 Zr1 C18 124.66(7) . 7_575
C19 Zr1 C18 97.08(11) . 7_575
C19 Zr1 C18 32.08(10) 7_575 7_575
C18 Zr1 C18 110.16(14) . 7_575
N1 Zr1 C20 138.32(8) . .
C2 Zr1 C20 103.28(9) . .
C19 Zr1 C20 32.40(9) . .
C19 Zr1 C20 84.27(11) 7_575 .
C18 Zr1 C20 53.33(10) . .
C18 Zr1 C20 115.73(11) 7_575 .
N1 Zr1 C20 138.32(8) . 7_575
C2 Zr1 C20 103.28(9) . 7_575
C19 Zr1 C20 84.27(11) . 7_575
C19 Zr1 C20 32.40(9) 7_575 7_575
C18 Zr1 C20 115.73(11) . 7_575
C18 Zr1 C20 53.33(10) 7_575 7_575
C20 Zr1 C20 77.94(17) . 7_575
N1 Zr1 C21 116.30(7) . 7_575
C2 Zr1 C21 80.68(7) . 7_575
C19 Zr1 C21 116.30(11) . 7_575
C19 Zr1 C21 53.21(10) 7_575 7_575
C18 Zr1 C21 147.48(10) . 7_575
C18 Zr1 C21 53.12(9) 7_575 7_575
C20 Zr1 C21 105.04(11) . 7_575
C20 Zr1 C21 32.03(10) 7_575 7_575
N1 Zr1 C21 116.30(7) . .
C2 Zr1 C21 80.68(7) . .
C19 Zr1 C21 53.21(10) . .
C19 Zr1 C21 116.30(11) 7_575 .
C18 Zr1 C21 53.12(9) . .
C18 Zr1 C21 147.48(10) 7_575 .
C20 Zr1 C21 32.03(10) . .
C20 Zr1 C21 105.04(11) 7_575 .
C21 Zr1 C21 123.34(14) 7_575 .
N1 Zr1 C22 87.00(6) . .
C2 Zr1 C22 92.42(6) . .
C19 Zr1 C22 53.35(10) . .
C19 Zr1 C22 125.74(10) 7_575 .
C18 Zr1 C22 32.27(9) . .
C18 Zr1 C22 142.23(10) 7_575 .
C20 Zr1 C22 53.29(10) . .
C20 Zr1 C22 131.09(11) 7_575 .
C21 Zr1 C22 155.33(10) 7_575 .
C21 Zr1 C22 32.05(9) . .
N1 Zr1 C22 87.00(6) . 7_575
C2 Zr1 C22 92.42(6) . 7_575
C19 Zr1 C22 125.74(10) . 7_575
C19 Zr1 C22 53.35(10) 7_575 7_575
C18 Zr1 C22 142.23(10) . 7_575
C18 Zr1 C22 32.27(9) 7_575 7_575
C20 Zr1 C22 131.09(11) . 7_575
C20 Zr1 C22 53.29(10) 7_575 7_575
C21 Zr1 C22 32.05(9) 7_575 7_575
C21 Zr1 C22 155.33(10) . 7_575
C22 Zr1 C22 172.21(13) . 7_575
C17 N1 C17 108.1(2) 7_575 .
C17 N1 Zr1 120.12(12) 7_575 .
C17 N1 Zr1 120.12(12) . .
C11 C1 B4 114.9(2) . 7_575
C11 C1 B4 114.9(2) . .
B4 C1 B4 62.6(2) 7_575 .
C11 C1 B3 120.00(13) . 7_575
B4 C1 B3 62.83(14) 7_575 7_575
B4 C1 B3 113.9(2) . 7_575
C11 C1 B3 120.00(13) . .
B4 C1 B3 113.9(2) 7_575 .
B4 C1 B3 62.83(14) . .
B3 C1 B3 112.1(2) 7_575 .
C11 C1 C2 124.6(2) . .
B4 C1 C2 111.9(2) 7_575 .
B4 C1 C2 111.9(2) . .
B3 C1 C2 60.74(13) 7_575 .
B3 C1 C2 60.74(13) . .
C1 C2 B3 59.22(13) . 7_575
C1 C2 B3 59.22(13) . .
B3 C2 B3 109.6(2) 7_575 .
C1 C2 B5 106.38(19) . 7_575
B3 C2 B5 61.06(14) 7_575 7_575
B3 C2 B5 109.8(2) . 7_575
C1 C2 B5 106.38(19) . .
B3 C2 B5 109.8(2) 7_575 .
B3 C2 B5 61.06(14) . .
B5 C2 B5 60.4(2) 7_575 .
C1 C2 Zr1 119.78(17) . .
B3 C2 Zr1 119.01(13) 7_575 .
B3 C2 Zr1 119.01(13) . .
B5 C2 Zr1 124.68(16) 7_575 .
B5 C2 Zr1 124.68(16) . .
C12 C11 C12 107.2(2) . 7_575
C12 C11 C1 115.09(16) . .
C12 C11 C1 115.09(16) 7_575 .
C13 C12 C17 120.0(2) . .
C13 C12 C11 122.8(2) . .
C17 C12 C11 117.06(19) . .
C14 C13 C12 120.2(2) . .
C15 C14 C13 119.6(2) . .
C14 C15 C16 120.9(2) . .
C15 C16 C17 119.7(2) . .
C16 C17 C12 119.4(2) . .
C16 C17 N1 122.9(2) . .
C12 C17 N1 117.55(19) . .
C19 C18 C22 108.5(3) . .
C19 C18 Zr1 73.81(16) . .
C22 C18 Zr1 74.72(16) . .
C18 C19 C20 108.1(3) . .
C18 C19 Zr1 74.11(15) . .
C20 C19 Zr1 74.24(16) . .
C21 C20 C19 107.6(3) . .
C21 C20 Zr1 74.45(16) . .
C19 C20 Zr1 73.37(16) . .
C20 C21 C22 108.6(3) . .
C20 C21 Zr1 73.51(17) . .
C22 C21 Zr1 74.07(15) . .
C21 C22 C18 107.3(3) . .
C21 C22 Zr1 73.88(16) . .
C18 C22 Zr1 73.02(17) . .
C1 B3 C2 60.04(15) . .
C1 B3 B5 105.9(2) . .
C2 B3 B5 59.58(16) . .
C1 B3 B4 58.56(15) . .
C2 B3 B4 107.88(19) . .
B5 B3 B4 107.11(19) . .
C1 B3 B6 105.0(2) . .
C2 B3 B6 107.6(2) . .
B5 B3 B6 59.97(17) . .
B4 B3 B6 59.18(16) . .
C1 B4 B6 106.2(2) . .
C1 B4 B4 58.68(11) . 7_575
B6 B4 B4 108.45(15) . 7_575
C1 B4 B7 105.7(2) . .
B6 B4 B7 60.51(19) . .
B4 B4 B7 60.04(11) 7_575 .
C1 B4 B3 58.61(14) . .
B6 B4 B3 60.62(16) . .
B4 B4 B3 107.30(13) 7_575 .
B7 B4 B3 108.5(2) . .
C2 B5 B5 59.80(11) . 7_575
C2 B5 B3 59.36(14) . .
B5 B5 B3 107.91(13) 7_575 .
C2 B5 B8 108.1(2) . .
B5 B5 B8 60.48(12) 7_575 .
B3 B5 B8 108.7(2) . .
C2 B5 B6 108.0(2) . .
B5 B5 B6 108.75(15) 7_575 .
B3 B5 B6 60.68(16) . .
B8 B5 B6 60.30(19) . .
B4 B6 B5 107.44(19) . .
B4 B6 B8 107.4(2) . .
B5 B6 B8 59.8(2) . .
B4 B6 B7 60.2(2) . .
B5 B6 B7 107.1(2) . .
B8 B6 B7 59.2(2) . .
B4 B6 B3 60.20(15) . .
B5 B6 B3 59.36(15) . .
B8 B6 B3 107.3(2) . .
B7 B6 B3 107.9(2) . .
B8 B7 B4 107.7(2) . .
B8 B7 B4 107.7(2) . 7_575
B4 B7 B4 59.9(2) . 7_575
B8 B7 B6 60.39(19) . .
B4 B7 B6 59.33(16) . .
B4 B7 B6 107.4(2) 7_575 .
B8 B7 B6 60.39(19) . 7_575
B4 B7 B6 107.4(2) . 7_575
B4 B7 B6 59.33(16) 7_575 7_575
B6 B7 B6 108.3(3) . 7_575
B7 B8 B5 108.1(3) . .
B7 B8 B5 108.1(3) . 7_575
B5 B8 B5 59.0(2) . 7_575
B7 B8 B6 60.40(19) . 7_575
B5 B8 B6 107.3(2) . 7_575
B5 B8 B6 59.87(17) 7_575 7_575
B7 B8 B6 60.40(19) . .
B5 B8 B6 59.87(17) . .
B5 B8 B6 107.3(2) 7_575 .
B6 B8 B6 108.3(3) 7_575 .

loop_
_geom_bond_atom_site_label_1
_geom_bond_atom_site_label_2
_geom_bond_distance
_geom_bond_site_symmetry_2
Zr1 N1 2.125(3) .
Zr1 C2 2.495(3) .
Zr1 C19 2.515(3) .
Zr1 C19 2.515(3) 7_575
Zr1 C18 2.519(3) .
Zr1 C18 2.519(3) 7_575
Zr1 C20 2.526(3) .
Zr1 C20 2.526(3) 7_575
Zr1 C21 2.538(3) 7_575
Zr1 C21 2.538(3) .
Zr1 C22 2.540(3) .
Zr1 C22 2.540(3) 7_575
N1 C17 1.442(3) 7_575
N1 C17 1.442(3) .
C1 C11 1.563(4) .
C1 B4 1.708(3) 7_575
C1 B4 1.708(3) .
C1 B3 1.709(3) 7_575
C1 B3 1.709(3) .
C1 C2 1.723(4) .
C2 B3 1.735(3) 7_575
C2 B3 1.735(3) .
C2 B5 1.739(4) 7_575
C2 B5 1.739(4) .
C11 C12 1.510(3) .
C11 C12 1.510(3) 7_575
C12 C13 1.392(3) .
C12 C17 1.394(3) .
C13 C14 1.380(3) .
C14 C15 1.379(4) .
C15 C16 1.387(4) .
C16 C17 1.390(3) .
C18 C19 1.391(4) .
C18 C22 1.406(4) .
C19 C20 1.406(4) .
C20 C21 1.397(4) .
C21 C22 1.402(4) .
B3 B5 1.765(4) .
B3 B4 1.781(4) .
B3 B6 1.788(4) .
B4 B6 1.763(4) .
B4 B4 1.776(6) 7_575
B4 B7 1.778(5) .
B5 B5 1.750(6) 7_575
B5 B8 1.775(5) .
B5 B6 1.776(4) .
B6 B8 1.784(4) .
B6 B7 1.784(4) .
B7 B8 1.762(7) .
B7 B4 1.778(5) 7_575
B7 B6 1.784(4) 7_575
B8 B5 1.775(5) 7_575
B8 B6 1.784(4) 7_575
